data_2108684
loop_
_publ_author_name
'Zhang, Xiaoyu'
'Yang, Qinglin'
'Yun, Meng'
'Si, Changdai'
'An, Ning'
'Jia, Meimei'
'Liu, Jiacheng'
'Dong, Xiuyan'

_publ_section_title
;
 Seven new metal--organic frameworks assembled from semi-rigid
 polycarboxylate and auxiliary N-donor ligands: syntheses, structures and
 properties
;
_journal_coeditor_code RM5037SUP1
_journal_issue 6
_journal_name_full 'Acta Crystallographica Section B'
_journal_page_first
;
;
_journal_paper_doi 10.1107/S2052520620012834
_journal_volume 76
_journal_year 2020
_chemical_formula_iupac '[Zn2 (C16 H6 O9) (C10 H8 N2) (H2 O1)2], H2 O'
_chemical_formula_moiety 'C26 H20 N2 O12 Zn2'
_chemical_formula_sum 'C26 H20 N2 O12 Zn2'
_chemical_formula_weight 683.18
_chemical_name_systematic
'Poly[[diaqua(\m-4,4'-bipyridine)[\m~5~-3-(3,5-dicarboxylatophenoxy)phthalato]dizinc(II)] monohydrate]'
_space_group_IT_number 2
_space_group_name_Hall '-P 1'
_space_group_name_H-M_alt 'P -1'
_symmetry_cell_setting triclinic
_symmetry_space_group_name_H-M 'P -1'
_atom_sites_solution_hydrogens geom
_atom_sites_solution_primary direct
_atom_sites_solution_secondary difmap
_audit_creation_method SHELXL-97
_cell_angle_alpha 86.441(2)
_cell_angle_beta 88.9860(10)
_cell_angle_gamma 72.182(2)
_cell_formula_units_Z 2
_cell_length_a 7.8759(8)
_cell_length_b 8.0318(8)
_cell_length_c 20.590(2)
_cell_measurement_reflns_used 3214
_cell_measurement_temperature 293(2)
_cell_measurement_theta_max 28.24
_cell_measurement_theta_min 2.67
_cell_volume 1237.6(2)
_computing_cell_refinement 'SMART (Bruker, 2008)'
_computing_data_collection 'SMART (Bruker, 2008)'
_computing_data_reduction 'SAINT (Bruker, 2008)'
_computing_molecular_graphics 'SHELXTL (Sheldrick, 2008)'
_computing_publication_material 'SHELXTL (Sheldrick, 2008)'
_computing_structure_refinement 'SHELXL97 (Sheldrick, 2008)'
_computing_structure_solution 'SHELXS97 (Sheldrick, 2008)'
_diffrn_ambient_temperature 293(2)
_diffrn_measured_fraction_theta_full 0.994
_diffrn_measured_fraction_theta_max 0.994
_diffrn_measurement_device_type 'Bruker SMART APEX CCD area detector'
_diffrn_measurement_method 'phi and omega scans'
_diffrn_radiation_monochromator graphite
_diffrn_radiation_source 'fine-focus sealed tube'
_diffrn_radiation_type MoK\a
_diffrn_radiation_wavelength 0.71073
_diffrn_reflns_av_R_equivalents 0.0179
_diffrn_reflns_av_sigmaI/netI 0.0324
_diffrn_reflns_limit_h_max 8
_diffrn_reflns_limit_h_min -9
_diffrn_reflns_limit_k_max 9
_diffrn_reflns_limit_k_min -7
_diffrn_reflns_limit_l_max 24
_diffrn_reflns_limit_l_min -24
_diffrn_reflns_number 6953
_diffrn_reflns_theta_full 25.01
_diffrn_reflns_theta_max 25.01
_diffrn_reflns_theta_min 0.99
_exptl_absorpt_coefficient_mu 2.014
_exptl_absorpt_correction_T_max 0.6657
_exptl_absorpt_correction_T_min 0.6025
_exptl_absorpt_correction_type multi-scan
_exptl_absorpt_process_details '(SADABS; Sheldrick, 1997)'
_exptl_crystal_colour colorless
_exptl_crystal_density_diffrn 1.833
_exptl_crystal_density_method 'not measured'
_exptl_crystal_description block
_exptl_crystal_F_000 692
_exptl_crystal_size_max 0.28
_exptl_crystal_size_mid 0.26
_exptl_crystal_size_min 0.22
_refine_diff_density_max 0.499
_refine_diff_density_min -0.484
_refine_diff_density_rms 0.071
_refine_ls_extinction_method none
_refine_ls_goodness_of_fit_ref 1.043
_refine_ls_hydrogen_treatment mixed
_refine_ls_matrix_type full
_refine_ls_number_parameters 379
_refine_ls_number_reflns 4348
_refine_ls_number_restraints 0
_refine_ls_restrained_S_all 1.043
_refine_ls_R_factor_all 0.0400
_refine_ls_R_factor_gt 0.0319
_refine_ls_shift/su_max 0.001
_refine_ls_shift/su_mean 0.000
_refine_ls_structure_factor_coef Fsqd
_refine_ls_weighting_details 'calc w=1/[\s^2^(Fo^2^)+(0.0318P)^2^+1.5428P] where P=(Fo^2^+2Fc^2^)/3'
_refine_ls_weighting_scheme calc
_refine_ls_wR_factor_gt 0.0730
_refine_ls_wR_factor_ref 0.0786
_reflns_number_gt 3723
_reflns_number_total 4348
_reflns_threshold_expression >2sigma(I)
_cod_data_source_file rm5037sup1.cif
_cod_data_source_block 3
_cod_depositor_comments
;
The following automatic conversions were performed:

data item '_symmetry_cell_setting' value 'Triclinic' was changed to
'triclinic' in accordance with the
/home/data/users/saulius/crontab/automatic-downloads/rss-feeds/IUCr/lib/dictionaries/cif_core.dic
dictionary named 'cif_core.dic' version 2.4.2 last updated on
2011-04-26.

Automatic conversion script
Id: cif_fix_values 7556 2019-12-06 15:28:31Z antanas 
;
_cod_original_sg_symbol_H-M 'P-1   '
_cod_database_code 2108684
_publcif_datablock.id {f29d394f-ab6e-4d08-a085-471c53232639}

loop_
_symmetry_equiv_pos_as_xyz
'x, y, z'
'-x, -y, -z'

loop_
_atom_site_label
_atom_site_type_symbol
_atom_site_fract_x
_atom_site_fract_y
_atom_site_fract_z
_atom_site_U_iso_or_equiv
_atom_site_adp_type
_atom_site_occupancy
_atom_site_symmetry_multiplicity
_atom_site_calc_flag
_atom_site_refinement_flags
_atom_site_disorder_assembly
_atom_site_disorder_group
Zn1 Zn 0.73589(5) 0.23279(5) -0.075769(16) 0.02473(11) Uani 1 1 d . . .
Zn2 Zn 1.33829(4) -0.49606(5) 0.443107(16) 0.02216(11) Uani 1 1 d . . .
C1 C 0.0244(4) 0.4209(4) -0.39012(14) 0.0245(7) Uani 1 1 d . . .
H1 H 0.0536 0.3720 -0.4302 0.029 Uiso 1 1 calc R . .
C2 C 0.1592(4) 0.4033(4) -0.34604(14) 0.0248(7) Uani 1 1 d . . .
H2 H 0.2768 0.3459 -0.3569 0.030 Uiso 1 1 calc R . .
C3 C 0.1194(4) 0.4714(4) -0.28545(14) 0.0220(6) Uani 1 1 d . . .
C4 C -0.0575(4) 0.5649(4) -0.27336(15) 0.0303(7) Uani 1 1 d . . .
H4 H -0.0896 0.6171 -0.2340 0.036 Uiso 1 1 calc R . .
C5 C -0.1847(4) 0.5793(4) -0.32039(15) 0.0290(7) Uani 1 1 d . . .
H5 H -0.3021 0.6434 -0.3119 0.035 Uiso 1 1 calc R . .
C6 C 0.2594(4) 0.4369(4) -0.23430(15) 0.0245(7) Uani 1 1 d . . .
C7 C 0.4359(4) 0.4213(5) -0.24985(15) 0.0302(7) Uani 1 1 d . . .
H7 H 0.4668 0.4476 -0.2922 0.036 Uiso 1 1 calc R . .
C8 C 0.5648(4) 0.3664(5) -0.20208(15) 0.0305(8) Uani 1 1 d . . .
H8 H 0.6821 0.3576 -0.2133 0.037 Uiso 1 1 calc R . .
C9 C 0.3584(4) 0.3473(5) -0.12487(15) 0.0311(8) Uani 1 1 d . . .
H9 H 0.3305 0.3244 -0.0818 0.037 Uiso 1 1 calc R . .
C10 C 0.2210(4) 0.4027(5) -0.16992(15) 0.0314(8) Uani 1 1 d . . .
H10C H 0.1039 0.4167 -0.1570 0.038 Uiso 1 1 calc R . .
C11 C 0.6203(4) 0.1776(4) 0.04078(15) 0.0264(7) Uani 1 1 d . . .
C12 C 0.6068(4) 0.1199(4) 0.11071(14) 0.0226(6) Uani 1 1 d . . .
C13 C 0.4369(4) 0.1340(4) 0.13529(16) 0.0292(7) Uani 1 1 d . . .
H13 H 0.3373 0.1812 0.1087 0.035 Uiso 1 1 calc R . .
C14 C 0.4160(4) 0.0779(4) 0.19907(16) 0.0304(7) Uani 1 1 d . . .
H14 H 0.3028 0.0855 0.2150 0.037 Uiso 1 1 calc R . .
C15 C 0.5625(4) 0.0111(4) 0.23901(15) 0.0284(7) Uani 1 1 d . . .
H15 H 0.5491 -0.0263 0.2819 0.034 Uiso 1 1 calc R . .
C16 C 0.7297(4) 0.0002(4) 0.21449(14) 0.0223(6) Uani 1 1 d . . .
C17 C 0.7565(4) 0.0505(4) 0.15042(14) 0.0211(6) Uani 1 1 d . . .
C18 C 0.9208(4) -0.0121(4) 0.30611(13) 0.0220(6) Uani 1 1 d . . .
C19 C 1.0937(4) -0.0892(4) 0.32871(14) 0.0228(6) Uani 1 1 d . . .
H19 H 1.1724 -0.1773 0.3060 0.027 Uiso 1 1 calc R . .
C20 C 1.1489(4) -0.0354(4) 0.38480(14) 0.0221(6) Uani 1 1 d . . .
C21 C 1.0306(4) 0.0955(4) 0.41910(14) 0.0225(6) Uani 1 1 d . . .
H21A H 1.0675 0.1330 0.4567 0.027 Uiso 1 1 calc R . .
C22 C 0.8574(4) 0.1693(4) 0.39669(14) 0.0203(6) Uani 1 1 d . . .
C23 C 0.8022(4) 0.1170(4) 0.33918(14) 0.0233(7) Uani 1 1 d . . .
H23 H 0.6867 0.1690 0.3236 0.028 Uiso 1 1 calc R . .
C24 C 0.7243(4) 0.3043(4) 0.43387(14) 0.0212(6) Uani 1 1 d . . .
C25 C 1.3381(4) -0.1182(4) 0.40713(15) 0.0284(7) Uani 1 1 d . . .
C26 C 0.9474(4) 0.0263(4) 0.12825(14) 0.0268(7) Uani 1 1 d . . .
N1 N 0.5295(3) 0.3253(3) -0.14032(12) 0.0250(6) Uani 1 1 d . . .
N2 N -0.1473(3) 0.5053(3) -0.37787(12) 0.0237(6) Uani 1 1 d . . .
O1 O 0.5019(3) 0.3014(3) 0.01521(11) 0.0418(6) Uani 1 1 d . . .
O2 O 0.7567(3) 0.0940(3) 0.00872(11) 0.0354(6) Uani 1 1 d . . .
O3 O 1.0355(3) -0.1319(3) 0.11834(11) 0.0366(6) Uani 1 1 d . . .
O4 O 1.0032(3) 0.1531(4) 0.12456(13) 0.0466(7) Uani 1 1 d . . .
O5 O 1.4097(3) -0.2797(3) 0.39973(11) 0.0295(5) Uani 1 1 d . . .
O6 O 1.4182(3) -0.0249(4) 0.42996(15) 0.0560(8) Uani 1 1 d . . .
O7 O 0.7759(3) 0.3472(3) 0.48585(10) 0.0314(5) Uani 1 1 d . . .
O8 O 0.5708(3) 0.3636(3) 0.41035(11) 0.0299(5) Uani 1 1 d . . .
O9 O 0.8842(3) -0.0801(3) 0.25002(10) 0.0300(5) Uani 1 1 d . . .
O10 O 1.3170(3) -0.7246(3) 0.49485(11) 0.0324(5) Uani 1 1 d . . .
H10A H 1.3362 -0.8172 0.4724 0.039 Uiso 1 1 d R . .
H10B H 1.3730 -0.7625 0.5259 0.039 Uiso 1 1 d R . .
O11 O 0.7834(3) 0.4583(3) -0.06460(12) 0.0388(6) Uani 1 1 d . . .
H11A H 0.6978 0.5504 -0.0522 0.047 Uiso 1 1 d R . .
H11B H 0.8838 0.4388 -0.0428 0.047 Uiso 1 1 d R . .
O1W O 0.0842(3) 0.2850(3) 0.00282(13) 0.0447(6) Uani 1 1 d . . .
H1WA H 0.0508 0.2628 0.0431 0.054 Uiso 1 1 d R . .
H1WB H 0.1122 0.1720 -0.0116 0.054 Uiso 1 1 d R . .

loop_
_atom_site_aniso_label
_atom_site_aniso_U_11
_atom_site_aniso_U_22
_atom_site_aniso_U_33
_atom_site_aniso_U_23
_atom_site_aniso_U_13
_atom_site_aniso_U_12
Zn1 0.02043(19) 0.0304(2) 0.01966(19) 0.00037(15) -0.00180(14) -0.00256(15)
Zn2 0.01411(18) 0.0282(2) 0.02026(19) -0.00913(15) -0.00265(13) 0.00091(14)
C1 0.0218(16) 0.0315(17) 0.0181(15) -0.0014(13) -0.0004(12) -0.0052(13)
C2 0.0164(15) 0.0327(18) 0.0233(16) 0.0011(13) -0.0007(12) -0.0051(13)
C3 0.0201(15) 0.0259(16) 0.0212(15) 0.0027(13) -0.0051(12) -0.0092(13)
C4 0.0273(17) 0.0377(19) 0.0218(16) -0.0080(14) -0.0042(13) -0.0024(15)
C5 0.0201(16) 0.0342(19) 0.0274(17) -0.0055(14) -0.0023(13) 0.0002(14)
C6 0.0229(16) 0.0270(17) 0.0234(16) 0.0001(13) -0.0061(13) -0.0073(13)
C7 0.0267(17) 0.046(2) 0.0189(16) 0.0031(14) -0.0025(13) -0.0131(15)
C8 0.0207(16) 0.048(2) 0.0238(17) 0.0007(15) 0.0000(13) -0.0122(15)
C9 0.0260(17) 0.049(2) 0.0185(16) 0.0001(15) 0.0001(13) -0.0119(15)
C10 0.0219(16) 0.049(2) 0.0234(17) -0.0008(15) -0.0004(13) -0.0110(15)
C11 0.0256(17) 0.0322(18) 0.0215(16) -0.0009(14) -0.0035(13) -0.0086(14)
C12 0.0220(15) 0.0244(16) 0.0197(15) -0.0012(12) -0.0005(12) -0.0046(13)
C13 0.0205(16) 0.0344(18) 0.0297(17) 0.0006(14) -0.0062(13) -0.0040(14)
C14 0.0247(17) 0.0346(19) 0.0305(18) -0.0048(15) 0.0067(14) -0.0067(14)
C15 0.0314(18) 0.0302(18) 0.0206(16) -0.0016(14) 0.0050(13) -0.0052(14)
C16 0.0231(16) 0.0227(16) 0.0173(15) -0.0052(12) -0.0023(12) -0.0004(12)
C17 0.0208(15) 0.0222(15) 0.0186(15) -0.0056(12) -0.0011(12) -0.0033(12)
C18 0.0259(16) 0.0232(16) 0.0129(14) 0.0000(12) -0.0008(12) -0.0020(13)
C19 0.0227(15) 0.0196(15) 0.0218(15) -0.0029(12) 0.0024(12) 0.0003(12)
C20 0.0190(15) 0.0204(15) 0.0228(15) 0.0012(12) -0.0001(12) -0.0003(12)
C21 0.0236(16) 0.0241(16) 0.0185(15) -0.0050(12) -0.0003(12) -0.0047(13)
C22 0.0197(15) 0.0182(15) 0.0199(15) -0.0018(12) 0.0020(12) -0.0010(12)
C23 0.0177(15) 0.0257(16) 0.0208(15) -0.0002(13) -0.0012(12) 0.0015(12)
C24 0.0205(16) 0.0182(15) 0.0233(16) -0.0023(12) 0.0065(12) -0.0036(12)
C25 0.0231(16) 0.0334(19) 0.0229(16) -0.0019(14) -0.0001(13) 0.0001(14)
C26 0.0210(16) 0.040(2) 0.0170(15) -0.0019(14) -0.0029(12) -0.0052(15)
N1 0.0224(14) 0.0327(15) 0.0195(13) -0.0010(11) -0.0031(10) -0.0078(11)
N2 0.0207(13) 0.0270(14) 0.0211(13) 0.0000(11) -0.0040(10) -0.0038(11)
O1 0.0355(14) 0.0494(16) 0.0275(13) 0.0097(12) -0.0048(11) 0.0043(12)
O2 0.0357(13) 0.0402(14) 0.0228(12) 0.0027(10) 0.0034(10) -0.0015(11)
O3 0.0283(13) 0.0384(14) 0.0347(13) -0.0015(11) 0.0096(10) 0.0018(11)
O4 0.0362(14) 0.0543(17) 0.0562(17) -0.0094(14) 0.0053(12) -0.0233(13)
O5 0.0209(11) 0.0256(12) 0.0346(13) -0.0011(10) 0.0042(9) 0.0036(9)
O6 0.0307(14) 0.0443(16) 0.088(2) -0.0251(15) -0.0231(14) 0.0014(12)
O7 0.0323(13) 0.0347(13) 0.0239(12) -0.0139(10) 0.0041(10) -0.0032(10)
O8 0.0190(11) 0.0307(12) 0.0333(13) -0.0089(10) 0.0030(9) 0.0033(9)
O9 0.0292(12) 0.0338(13) 0.0169(11) -0.0071(9) -0.0063(9) 0.0068(10)
O10 0.0279(12) 0.0332(13) 0.0297(12) 0.0023(10) -0.0064(10) -0.0004(10)
O11 0.0344(13) 0.0347(14) 0.0461(15) -0.0070(11) -0.0067(11) -0.0077(11)
O1W 0.0453(15) 0.0414(15) 0.0493(16) 0.0006(12) -0.0073(12) -0.0164(12)

loop_
_atom_type_symbol
_atom_type_description
_atom_type_scat_dispersion_real
_atom_type_scat_dispersion_imag
_atom_type_scat_source
C C 0.0033 0.0016 'International Tables Vol C Tables 4.2.6.8 and 6.1.1.4'
H H 0.0000 0.0000 'International Tables Vol C Tables 4.2.6.8 and 6.1.1.4'
N N 0.0061 0.0033 'International Tables Vol C Tables 4.2.6.8 and 6.1.1.4'
O O 0.0106 0.0060 'International Tables Vol C Tables 4.2.6.8 and 6.1.1.4'
Zn Zn 0.2839 1.4301 'International Tables Vol C Tables 4.2.6.8 and 6.1.1.4'

loop_
_geom_angle_atom_site_label_1
_geom_angle_atom_site_label_2
_geom_angle_atom_site_label_3
_geom_angle
_geom_angle_site_symmetry_1
_geom_angle_site_symmetry_3
_geom_angle_publ_flag
O3 Zn1 O11 92.95(10) 2_755 . ?
O3 Zn1 O2 104.25(10) 2_755 . ?
O11 Zn1 O2 110.81(10) . . ?
O3 Zn1 N1 112.76(10) 2_755 . ?
O11 Zn1 N1 97.63(10) . . ?
O2 Zn1 N1 131.59(10) . . ?
O8 Zn2 O7 142.94(9) 1_645 2_756 ?
O8 Zn2 N2 107.52(10) 1_645 2_655 ?
O7 Zn2 N2 109.52(10) 2_756 2_655 ?
O8 Zn2 O10 88.46(9) 1_645 . ?
O7 Zn2 O10 92.07(9) 2_756 . ?
N2 Zn2 O10 90.93(9) 2_655 . ?
O8 Zn2 O5 84.41(9) 1_645 . ?
O7 Zn2 O5 88.45(9) 2_756 . ?
N2 Zn2 O5 99.45(9) 2_655 . ?
O10 Zn2 O5 168.79(8) . . ?
N2 C1 C2 122.9(3) . . ?
N2 C1 H1 118.5 . . ?
C2 C1 H1 118.5 . . ?
C1 C2 C3 119.9(3) . . ?
C1 C2 H2 120.0 . . ?
C3 C2 H2 120.0 . . ?
C2 C3 C4 117.4(3) . . ?
C2 C3 C6 120.9(3) . . ?
C4 C3 C6 121.6(3) . . ?
C5 C4 C3 119.2(3) . . ?
C5 C4 H4 120.4 . . ?
C3 C4 H4 120.4 . . ?
N2 C5 C4 123.3(3) . . ?
N2 C5 H5 118.4 . . ?
C4 C5 H5 118.4 . . ?
C10 C6 C7 117.4(3) . . ?
C10 C6 C3 120.6(3) . . ?
C7 C6 C3 121.7(3) . . ?
C8 C7 C6 119.5(3) . . ?
C8 C7 H7 120.2 . . ?
C6 C7 H7 120.2 . . ?
N1 C8 C7 123.2(3) . . ?
N1 C8 H8 118.4 . . ?
C7 C8 H8 118.4 . . ?
N1 C9 C10 123.1(3) . . ?
N1 C9 H9 118.4 . . ?
C10 C9 H9 118.4 . . ?
C6 C10 C9 119.5(3) . . ?
C6 C10 H10C 120.3 . . ?
C9 C10 H10C 120.3 . . ?
O1 C11 O2 121.5(3) . . ?
O1 C11 C12 120.5(3) . . ?
O2 C11 C12 118.0(3) . . ?
C17 C12 C13 120.2(3) . . ?
C17 C12 C11 122.3(3) . . ?
C13 C12 C11 117.5(3) . . ?
C14 C13 C12 120.3(3) . . ?
C14 C13 H13 119.9 . . ?
C12 C13 H13 119.9 . . ?
C15 C14 C13 120.1(3) . . ?
C15 C14 H14 119.9 . . ?
C13 C14 H14 119.9 . . ?
C14 C15 C16 119.1(3) . . ?
C14 C15 H15 120.4 . . ?
C16 C15 H15 120.4 . . ?
C15 C16 O9 122.1(3) . . ?
C15 C16 C17 122.5(3) . . ?
O9 C16 C17 115.0(3) . . ?
C16 C17 C12 117.8(3) . . ?
C16 C17 C26 117.8(3) . . ?
C12 C17 C26 124.4(3) . . ?
C23 C18 O9 125.6(3) . . ?
C23 C18 C19 120.8(3) . . ?
O9 C18 C19 113.6(3) . . ?
C20 C19 C18 120.1(3) . . ?
C20 C19 H19 120.0 . . ?
C18 C19 H19 120.0 . . ?
C19 C20 C21 120.0(3) . . ?
C19 C20 C25 118.8(3) . . ?
C21 C20 C25 121.2(3) . . ?
C22 C21 C20 119.4(3) . . ?
C22 C21 H21A 120.3 . . ?
C20 C21 H21A 120.3 . . ?
C21 C22 C23 120.7(3) . . ?
C21 C22 C24 120.9(3) . . ?
C23 C22 C24 118.4(3) . . ?
C18 C23 C22 119.0(3) . . ?
C18 C23 H23 120.5 . . ?
C22 C23 H23 120.5 . . ?
O8 C24 O7 125.8(3) . . ?
O8 C24 C22 116.8(3) . . ?
O7 C24 C22 117.4(3) . . ?
O6 C25 O5 123.1(3) . . ?
O6 C25 C20 118.7(3) . . ?
O5 C25 C20 118.2(3) . . ?
O4 C26 O3 126.9(3) . . ?
O4 C26 C17 119.1(3) . . ?
O3 C26 C17 113.9(3) . . ?
C8 N1 C9 117.1(3) . . ?
C8 N1 Zn1 119.0(2) . . ?
C9 N1 Zn1 123.9(2) . . ?
C1 N2 C5 117.1(3) . . ?
C1 N2 Zn2 118.9(2) . 2_655 ?
C5 N2 Zn2 123.8(2) . 2_655 ?
C11 O2 Zn1 104.12(19) . . ?
C26 O3 Zn1 131.5(2) . 2_755 ?
C25 O5 Zn2 128.7(2) . . ?
C24 O7 Zn2 135.6(2) . 2_756 ?
C24 O8 Zn2 134.7(2) . 1_465 ?
C18 O9 C16 121.4(2) . . ?
Zn2 O10 H10A 116.0 . . ?
Zn2 O10 H10B 121.2 . . ?
H10A O10 H10B 101.9 . . ?
Zn1 O11 H11A 120.7 . . ?
Zn1 O11 H11B 109.6 . . ?
H11A O11 H11B 113.1 . . ?
H1WA O1W H1WB 98.3 . . ?

loop_
_geom_bond_atom_site_label_1
_geom_bond_atom_site_label_2
_geom_bond_distance
_geom_bond_site_symmetry_2
_geom_bond_publ_flag
Zn1 O3 1.951(2) 2_755 ?
Zn1 O11 1.986(2) . ?
Zn1 O2 1.988(2) . ?
Zn1 N1 2.043(2) . ?
Zn2 O8 1.966(2) 1_645 ?
Zn2 O7 1.973(2) 2_756 ?
Zn2 N2 2.055(2) 2_655 ?
Zn2 O10 2.115(2) . ?
Zn2 O5 2.126(2) . ?
C1 N2 1.341(4) . ?
C1 C2 1.378(4) . ?
C1 H1 0.9300 . ?
C2 C3 1.385(4) . ?
C2 H2 0.9300 . ?
C3 C4 1.392(4) . ?
C3 C6 1.490(4) . ?
C4 C5 1.380(4) . ?
C4 H4 0.9300 . ?
C5 N2 1.345(4) . ?
C5 H5 0.9300 . ?
C6 C10 1.384(4) . ?
C6 C7 1.391(4) . ?
C7 C8 1.378(4) . ?
C7 H7 0.9300 . ?
C8 N1 1.340(4) . ?
C8 H8 0.9300 . ?
C9 N1 1.340(4) . ?
C9 C10 1.385(4) . ?
C9 H9 0.9300 . ?
C10 H10C 0.9300 . ?
C11 O1 1.233(4) . ?
C11 O2 1.276(4) . ?
C11 C12 1.497(4) . ?
C12 C17 1.395(4) . ?
C12 C13 1.396(4) . ?
C13 C14 1.385(5) . ?
C13 H13 0.9300 . ?
C14 C15 1.377(5) . ?
C14 H14 0.9300 . ?
C15 C16 1.381(4) . ?
C15 H15 0.9300 . ?
C16 O9 1.387(3) . ?
C16 C17 1.387(4) . ?
C17 C26 1.521(4) . ?
C18 C23 1.373(4) . ?
C18 O9 1.379(4) . ?
C18 C19 1.387(4) . ?
C19 C20 1.380(4) . ?
C19 H19 0.9300 . ?
C20 C21 1.394(4) . ?
C20 C25 1.501(4) . ?
C21 C22 1.385(4) . ?
C21 H21A 0.9300 . ?
C22 C23 1.400(4) . ?
C22 C24 1.497(4) . ?
C23 H23 0.9300 . ?
C24 O8 1.250(4) . ?
C24 O7 1.256(4) . ?
C25 O6 1.235(4) . ?
C25 O5 1.264(4) . ?
C26 O4 1.225(4) . ?
C26 O3 1.274(4) . ?
N2 Zn2 2.055(2) 2_655 ?
O3 Zn1 1.951(2) 2_755 ?
O7 Zn2 1.972(2) 2_756 ?
O8 Zn2 1.967(2) 1_465 ?
O10 H10A 0.8719 . ?
O10 H10B 0.7748 . ?
O11 H11A 0.8826 . ?
O11 H11B 0.8832 . ?
O1W H1WA 0.8888 . ?
O1W H1WB 0.9330 . ?

loop_
_geom_torsion_atom_site_label_1
_geom_torsion_atom_site_label_2
_geom_torsion_atom_site_label_3
_geom_torsion_atom_site_label_4
_geom_torsion
_geom_torsion_site_symmetry_1
_geom_torsion_site_symmetry_2
_geom_torsion_site_symmetry_3
_geom_torsion_site_symmetry_4
_geom_torsion_publ_flag
N2 C1 C2 C3 1.4(5) . . . . ?
C1 C2 C3 C4 -3.7(5) . . . . ?
C1 C2 C3 C6 173.1(3) . . . . ?
C2 C3 C4 C5 2.7(5) . . . . ?
C6 C3 C4 C5 -174.1(3) . . . . ?
C3 C4 C5 N2 0.8(5) . . . . ?
C2 C3 C6 C10 -139.8(3) . . . . ?
C4 C3 C6 C10 36.8(5) . . . . ?
C2 C3 C6 C7 33.9(5) . . . . ?
C4 C3 C6 C7 -149.5(3) . . . . ?
C10 C6 C7 C8 2.6(5) . . . . ?
C3 C6 C7 C8 -171.4(3) . . . . ?
C6 C7 C8 N1 0.5(6) . . . . ?
C7 C6 C10 C9 -2.9(5) . . . . ?
C3 C6 C10 C9 171.1(3) . . . . ?
N1 C9 C10 C6 0.3(6) . . . . ?
O1 C11 C12 C17 -147.5(3) . . . . ?
O2 C11 C12 C17 33.1(5) . . . . ?
O1 C11 C12 C13 34.0(5) . . . . ?
O2 C11 C12 C13 -145.4(3) . . . . ?
C17 C12 C13 C14 -0.5(5) . . . . ?
C11 C12 C13 C14 178.1(3) . . . . ?
C12 C13 C14 C15 1.3(5) . . . . ?
C13 C14 C15 C16 -0.3(5) . . . . ?
C14 C15 C16 O9 -174.1(3) . . . . ?
C14 C15 C16 C17 -1.5(5) . . . . ?
C15 C16 C17 C12 2.2(5) . . . . ?
O9 C16 C17 C12 175.3(3) . . . . ?
C15 C16 C17 C26 -177.8(3) . . . . ?
O9 C16 C17 C26 -4.8(4) . . . . ?
C13 C12 C17 C16 -1.2(5) . . . . ?
C11 C12 C17 C16 -179.7(3) . . . . ?
C13 C12 C17 C26 178.9(3) . . . . ?
C11 C12 C17 C26 0.3(5) . . . . ?
C23 C18 C19 C20 -0.5(5) . . . . ?
O9 C18 C19 C20 -179.4(3) . . . . ?
C18 C19 C20 C21 0.5(5) . . . . ?
C18 C19 C20 C25 -178.5(3) . . . . ?
C19 C20 C21 C22 0.6(5) . . . . ?
C25 C20 C21 C22 179.6(3) . . . . ?
C20 C21 C22 C23 -1.8(5) . . . . ?
C20 C21 C22 C24 177.2(3) . . . . ?
O9 C18 C23 C22 178.2(3) . . . . ?
C19 C18 C23 C22 -0.6(5) . . . . ?
C21 C22 C23 C18 1.8(5) . . . . ?
C24 C22 C23 C18 -177.2(3) . . . . ?
C21 C22 C24 O8 -179.7(3) . . . . ?
C23 C22 C24 O8 -0.8(4) . . . . ?
C21 C22 C24 O7 -0.1(4) . . . . ?
C23 C22 C24 O7 178.9(3) . . . . ?
C19 C20 C25 O6 140.7(3) . . . . ?
C21 C20 C25 O6 -38.4(5) . . . . ?
C19 C20 C25 O5 -37.1(4) . . . . ?
C21 C20 C25 O5 143.8(3) . . . . ?
C16 C17 C26 O4 -100.7(4) . . . . ?
C12 C17 C26 O4 79.2(4) . . . . ?
C16 C17 C26 O3 76.0(4) . . . . ?
C12 C17 C26 O3 -104.0(4) . . . . ?
C7 C8 N1 C9 -3.1(5) . . . . ?
C7 C8 N1 Zn1 176.6(3) . . . . ?
C10 C9 N1 C8 2.8(5) . . . . ?
C10 C9 N1 Zn1 -177.0(3) . . . . ?
O3 Zn1 N1 C8 -22.3(3) 2_755 . . . ?
O11 Zn1 N1 C8 74.2(3) . . . . ?
O2 Zn1 N1 C8 -159.1(2) . . . . ?
O3 Zn1 N1 C9 157.5(3) 2_755 . . . ?
O11 Zn1 N1 C9 -106.1(3) . . . . ?
O2 Zn1 N1 C9 20.7(3) . . . . ?
C2 C1 N2 C5 2.0(5) . . . . ?
C2 C1 N2 Zn2 -172.6(2) . . . 2_655 ?
C4 C5 N2 C1 -3.2(5) . . . . ?
C4 C5 N2 Zn2 171.2(3) . . . 2_655 ?
O1 C11 O2 Zn1 8.1(4) . . . . ?
C12 C11 O2 Zn1 -172.5(2) . . . . ?
O3 Zn1 O2 C11 169.7(2) 2_755 . . . ?
O11 Zn1 O2 C11 70.9(2) . . . . ?
N1 Zn1 O2 C11 -50.9(3) . . . . ?
O4 C26 O3 Zn1 -16.1(5) . . . 2_755 ?
C17 C26 O3 Zn1 167.5(2) . . . 2_755 ?
O6 C25 O5 Zn2 118.2(3) . . . . ?
C20 C25 O5 Zn2 -64.1(4) . . . . ?
O8 Zn2 O5 C25 -166.8(3) 1_645 . . . ?
O7 Zn2 O5 C25 -23.3(3) 2_756 . . . ?
N2 Zn2 O5 C25 86.3(3) 2_655 . . . ?
O10 Zn2 O5 C25 -116.1(4) . . . . ?
O8 C24 O7 Zn2 5.9(5) . . . 2_756 ?
C22 C24 O7 Zn2 -173.7(2) . . . 2_756 ?
O7 C24 O8 Zn2 -12.9(5) . . . 1_465 ?
C22 C24 O8 Zn2 166.8(2) . . . 1_465 ?
C23 C18 O9 C16 12.3(5) . . . . ?
C19 C18 O9 C16 -168.8(3) . . . . ?
C15 C16 O9 C18 -65.7(4) . . . . ?
C17 C16 O9 C18 121.2(3) . . . . ?

_cod_database_fobs_code 2108684
